data_7715829
loop_
_publ_author_name
'Salom&#xf3;n-Flores, Mar&#xed;a K'
'Valdes-Garc&#xed;a, Josue'
'Viviano-Posadas, Alejandro O'
'Mart&#xed;nez-Otero, Diego'
'Barroso-Flores, Joaqu&#xed;n'
'Bazany-Rodr&#xed;guez, Iv&#xe1;n J'
'Dorazco-Gonz&#xe1;lez, Alejandro'

_publ_section_title
;
 Molecular two-point recognition of fructosyl valine and fructosyl glycyl
 histidine in water by fluorescent Zn(II)-terpyridine complexes bearing
 boronic acids.
;
_journal_issue 20
_journal_name_full 'Dalton transactions (Cambridge, England : 2003)'
_journal_page_first 8692
_journal_page_last 8708
_journal_paper_doi 10.1039/d4dt00260a
_journal_volume 53
_journal_year 2024
_chemical_formula_moiety 'C31 H24 B Br2 N4 O2 Zn, C2 H6 O, (Br), 2(H2 O)'
_chemical_formula_sum 'C33 H34 B Br3 N4 O5 Zn'
_chemical_formula_weight 882.55
_space_group_crystal_system monoclinic
_space_group_IT_number 14
_space_group_name_Hall '-P 2ybc'
_space_group_name_H-M_alt 'P 1 21/c 1'
_atom_sites_solution_hydrogens mixed
_audit_creation_method SHELXL-2018/3
_audit_update_record
;
2023-07-05 deposited with the CCDC.	2024-04-24 downloaded from the CCDC.
;
_cell_angle_alpha 90
_cell_angle_beta 92.6004(8)
_cell_angle_gamma 90
_cell_formula_units_Z 4
_cell_length_a 8.3543(3)
_cell_length_b 15.2716(6)
_cell_length_c 27.3324(10)
_cell_measurement_reflns_used 9917
_cell_measurement_temperature 100(2)
_cell_measurement_theta_max 27.50
_cell_measurement_theta_min 2.44
_cell_volume 3483.6(2)
_computing_cell_refinement 'Bruker SAINT'
_computing_data_collection 'Bruker APEX2'
_computing_data_reduction 'Bruker SAINT'
_computing_molecular_graphics 'Bruker SHELXTL'
_computing_publication_material 'Bruker SHELXTL'
_computing_structure_refinement 'SHELXL-2018/3 (Sheldrick, 2018)'
_computing_structure_solution 'SHELXS-97 (Sheldrick 2008)'
_diffrn_ambient_temperature 100(2)
_diffrn_measured_fraction_theta_full 1.000
_diffrn_measured_fraction_theta_max 1.000
_diffrn_measurement_device_type 'Bruker APEX-II CCD'
_diffrn_measurement_method '\w scans'
_diffrn_radiation_monochromator mirrors
_diffrn_radiation_type MoK\a
_diffrn_radiation_wavelength 0.71073
_diffrn_reflns_av_R_equivalents 0.0375
_diffrn_reflns_av_unetI/netI 0.0277
_diffrn_reflns_Laue_measured_fraction_full 1.000
_diffrn_reflns_Laue_measured_fraction_max 1.000
_diffrn_reflns_limit_h_max 10
_diffrn_reflns_limit_h_min -10
_diffrn_reflns_limit_k_max 19
_diffrn_reflns_limit_k_min -19
_diffrn_reflns_limit_l_max 35
_diffrn_reflns_limit_l_min -35
_diffrn_reflns_number 39910
_diffrn_reflns_point_group_measured_fraction_full 1.000
_diffrn_reflns_point_group_measured_fraction_max 1.000
_diffrn_reflns_theta_full 25.242
_diffrn_reflns_theta_max 27.445
_diffrn_reflns_theta_min 2.001
_diffrn_source 'Incoatec ImuS'
_exptl_absorpt_coefficient_mu 4.192
_exptl_absorpt_correction_T_max 0.1655
_exptl_absorpt_correction_T_min 0.1119
_exptl_absorpt_correction_type multi-scan
_exptl_absorpt_process_details
; 
 SADABS 2016/2: Krause, L., Herbst-Irmer, R., Sheldrick G.M. & Stalke D., 
 J. Appl. Cryst. 48 (2015) 3-10 
;
_exptl_crystal_colour brown
_exptl_crystal_density_diffrn 1.683
_exptl_crystal_description Prism
_exptl_crystal_F_000 1760
_exptl_crystal_size_max 0.429
_exptl_crystal_size_mid 0.215
_exptl_crystal_size_min 0.200
_refine_diff_density_max 0.840
_refine_diff_density_min -0.638
_refine_diff_density_rms 0.081
_refine_ls_extinction_method none
_refine_ls_goodness_of_fit_ref 1.032
_refine_ls_hydrogen_treatment mixed
_refine_ls_matrix_type full
_refine_ls_number_parameters 478
_refine_ls_number_reflns 7964
_refine_ls_number_restraints 95
_refine_ls_restrained_S_all 1.029
_refine_ls_R_factor_all 0.0333
_refine_ls_R_factor_gt 0.0272
_refine_ls_shift/su_max 0.002
_refine_ls_shift/su_mean 0.000
_refine_ls_structure_factor_coef Fsqd
_refine_ls_weighting_details 'w=1/[\s^2^(Fo^2^)+(0.0315P)^2^+4.2243P] where P=(Fo^2^+2Fc^2^)/3'
_refine_ls_weighting_scheme calc
_refine_ls_wR_factor_gt 0.0673
_refine_ls_wR_factor_ref 0.0697
_reflns_Friedel_coverage 0.000
_reflns_number_gt 7013
_reflns_number_total 7964
_reflns_threshold_expression 'I > 2\s(I)'
_cod_data_source_file d4dt00260a2.cif
_cod_data_source_block 049DGA23_0m
_cod_depositor_comments 'Adding full bibliography for 7715829--7715830.cif.'
_cod_original_sg_symbol_H-M 'P 21/c'
_cod_database_code 7715829
_shelx_shelxl_version_number 2018/3
_shelx_space_group_comment
; 
The symmetry employed for this shelxl refinement is uniquely defined 
by the following loop, which should always be used as a source of 
symmetry information in preference to the above space-group names. 
They are only intended as comments. 
;
_shelx_estimated_absorpt_t_min 0.266
_shelx_estimated_absorpt_t_max 0.488

loop_
_space_group_symop_operation_xyz
'x, y, z'
'-x, y+1/2, -z+1/2'
'-x, -y, -z'
'x, -y-1/2, z-1/2'

loop_
_atom_site_label
_atom_site_type_symbol
_atom_site_fract_x
_atom_site_fract_y
_atom_site_fract_z
_atom_site_U_iso_or_equiv
_atom_site_adp_type
_atom_site_occupancy
_atom_site_site_symmetry_order
_atom_site_calc_flag
_atom_site_refinement_flags_posn
_atom_site_refinement_flags_adp
_atom_site_refinement_flags_occupancy
_atom_site_disorder_assembly
_atom_site_disorder_group
Br1 Br 0.18037(3) 0.14214(2) 0.54647(2) 0.01886(6) Uani 1 1 d . . . . .
Br2 Br 0.39603(3) 0.37627(2) 0.58280(2) 0.01940(6) Uani 1 1 d . . . . .
Zn1 Zn 0.28409(3) 0.27907(2) 0.51884(2) 0.01509(7) Uani 1 1 d . . . . .
O1 O 0.9509(2) 0.61695(13) 0.20979(7) 0.0303(4) Uani 1 1 d D . . . .
H1 H 0.905(4) 0.5730(16) 0.2222(12) 0.046 Uiso 1 1 d D U . . .
O2 O 0.9719(2) 0.70662(13) 0.14036(7) 0.0295(4) Uani 1 1 d D . . . .
H2A H 1.037(3) 0.734(2) 0.1596(10) 0.044 Uiso 1 1 d D U . . .
N1 N 0.2937(2) 0.33257(12) 0.44829(7) 0.0146(4) Uani 1 1 d . . . . .
N2 N 0.0561(2) 0.34514(12) 0.50582(7) 0.0157(4) Uani 1 1 d . . . . .
N3 N 0.5087(2) 0.23325(13) 0.49220(7) 0.0161(4) Uani 1 1 d . . . . .
N4 N 0.3123(2) 0.51980(13) 0.21443(7) 0.0186(4) Uani 1 1 d . . . . .
C1 C 0.1720(3) 0.38154(14) 0.43032(8) 0.0151(4) Uani 1 1 d . . . . .
C2 C 0.1768(3) 0.42084(15) 0.38454(8) 0.0173(4) Uani 1 1 d . . . . .
H2 H 0.091079 0.456627 0.372263 0.021 Uiso 1 1 calc R U . . .
C3 C 0.3111(3) 0.40623(15) 0.35714(8) 0.0175(5) Uani 1 1 d . . . . .
C4 C 0.4370(3) 0.35461(15) 0.37603(8) 0.0174(4) Uani 1 1 d . . . . .
H4 H 0.528833 0.344085 0.357637 0.021 Uiso 1 1 calc R U . . .
C5 C 0.4245(3) 0.31893(14) 0.42259(8) 0.0147(4) Uani 1 1 d . . . . .
C6 C 0.0353(3) 0.38878(14) 0.46320(8) 0.0152(4) Uani 1 1 d . . . . .
C7 C -0.1035(3) 0.43583(15) 0.45162(9) 0.0186(5) Uani 1 1 d . . . . .
H7 H -0.116325 0.466077 0.421325 0.022 Uiso 1 1 calc R U . . .
C8 C -0.2232(3) 0.43775(16) 0.48529(9) 0.0199(5) Uani 1 1 d . . . . .
H8 H -0.318712 0.470048 0.478373 0.024 Uiso 1 1 calc R U . . .
C9 C -0.2026(3) 0.39264(16) 0.52870(9) 0.0202(5) Uani 1 1 d . . . . .
H9 H -0.283388 0.392962 0.552061 0.024 Uiso 1 1 calc R U . . .
C10 C -0.0606(3) 0.34656(15) 0.53756(9) 0.0181(5) Uani 1 1 d . . . . .
H10 H -0.046200 0.314888 0.567354 0.022 Uiso 1 1 calc R U . . .
C11 C 0.5480(3) 0.26278(15) 0.44794(8) 0.0158(4) Uani 1 1 d . . . . .
C12 C 0.6941(3) 0.24237(15) 0.42824(8) 0.0174(5) Uani 1 1 d . . . . .
H12 H 0.719842 0.263519 0.396869 0.021 Uiso 1 1 calc R U . . .
C13 C 0.8015(3) 0.19044(16) 0.45545(9) 0.0205(5) Uani 1 1 d . . . . .
H13 H 0.903077 0.176555 0.443232 0.025 Uiso 1 1 calc R U . . .
C14 C 0.7590(3) 0.15902(16) 0.50067(9) 0.0200(5) Uani 1 1 d . . . . .
H14 H 0.829820 0.122437 0.519599 0.024 Uiso 1 1 calc R U . . .
C15 C 0.6113(3) 0.18203(16) 0.51764(9) 0.0191(5) Uani 1 1 d . . . . .
H15 H 0.581971 0.160534 0.548589 0.023 Uiso 1 1 calc R U . . .
C16 C 0.3160(3) 0.44474(16) 0.30710(8) 0.0182(5) Uani 1 1 d . . . . .
C17 C 0.3133(3) 0.53418(16) 0.30101(9) 0.0230(5) Uani 1 1 d . . . . .
H17 H 0.314190 0.571566 0.328798 0.028 Uiso 1 1 calc R U . . .
C18 C 0.3093(3) 0.57004(16) 0.25385(9) 0.0231(5) Uani 1 1 d . . . . .
H18 H 0.304359 0.631822 0.250036 0.028 Uiso 1 1 calc R U . . .
C19 C 0.3167(3) 0.42940(16) 0.21780(8) 0.0175(5) Uani 1 1 d . . . . .
C20 C 0.3167(3) 0.37719(17) 0.17571(9) 0.0240(5) Uani 1 1 d . . . . .
H20 H 0.319024 0.403554 0.144269 0.029 Uiso 1 1 calc R U . . .
C21 C 0.3133(4) 0.28804(18) 0.18011(10) 0.0297(6) Uani 1 1 d . . . . .
H21 H 0.313132 0.252729 0.151494 0.036 Uiso 1 1 calc R U . . .
C22 C 0.3100(4) 0.24784(18) 0.22629(10) 0.0308(6) Uani 1 1 d . . . . .
H22 H 0.306489 0.185813 0.228667 0.037 Uiso 1 1 calc R U . . .
C23 C 0.3117(3) 0.29755(16) 0.26762(9) 0.0245(5) Uani 1 1 d . . . . .
H23 H 0.309691 0.269789 0.298691 0.029 Uiso 1 1 calc R U . . .
C24 C 0.3166(3) 0.38989(16) 0.26497(8) 0.0187(5) Uani 1 1 d . . . . .
C25 C 0.3037(3) 0.56215(17) 0.16515(8) 0.0213(5) Uani 1 1 d . . . . .
H25A H 0.268972 0.623687 0.168821 0.026 Uiso 1 1 calc R U . . .
H25B H 0.221269 0.531805 0.144234 0.026 Uiso 1 1 calc R U . . .
C26 C 0.4600(3) 0.56099(15) 0.13965(8) 0.0191(5) Uani 1 1 d . . . . .
C27 C 0.5994(3) 0.59105(16) 0.16330(9) 0.0214(5) Uani 1 1 d . . . . .
H27 H 0.599509 0.603818 0.197324 0.026 Uiso 1 1 calc R U . . .
C28 C 0.7402(3) 0.60306(16) 0.13821(9) 0.0221(5) Uani 1 1 d . . . . .
C29 C 0.7367(3) 0.58174(17) 0.08831(9) 0.0240(5) Uani 1 1 d . . . . .
H29 H 0.829415 0.591343 0.070166 0.029 Uiso 1 1 calc R U . . .
C30 C 0.6018(3) 0.54726(16) 0.06515(9) 0.0231(5) Uani 1 1 d . . . . .
H30 H 0.603886 0.530158 0.031772 0.028 Uiso 1 1 calc R U . . .
C31 C 0.4625(3) 0.53729(16) 0.09034(9) 0.0217(5) Uani 1 1 d . . . . .
H31 H 0.368730 0.514356 0.074038 0.026 Uiso 1 1 calc R U . . .
B1 B 0.8950(4) 0.6425(2) 0.16482(11) 0.0239(6) Uani 1 1 d . . . . .
O4 O 0.9252(3) 0.58496(14) 0.34962(7) 0.0320(4) Uani 1 1 d D . . . .
H4A H 0.849(3) 0.602(2) 0.3668(12) 0.048 Uiso 1 1 d D U . . .
H4B H 0.978(4) 0.6280(16) 0.3388(13) 0.048 Uiso 1 1 d D U . . .
O5 O 0.7722(3) 0.51473(15) 0.26644(8) 0.0421(5) Uani 1 1 d D . . . .
H5A H 0.810(5) 0.526(3) 0.2957(7) 0.063 Uiso 1 1 d D U . . .
H5B H 0.764(5) 0.4599(8) 0.2715(15) 0.063 Uiso 1 1 d D U . . .
O3 O 1.1110(6) 0.7193(3) 0.31585(19) 0.0428(8) Uani 0.848(5) 1 d D U P A 1
H3 H 1.108727 0.732076 0.285942 0.064 Uiso 0.848(5) 1 calc DR U P A 1
C32 C 1.1731(6) 0.8635(3) 0.34951(15) 0.0458(8) Uani 0.848(5) 1 d D U P A 1
H32A H 1.134916 0.888824 0.318172 0.069 Uiso 0.848(5) 1 calc R U P A 1
H32B H 1.262620 0.898414 0.363290 0.069 Uiso 0.848(5) 1 calc R U P A 1
H32C H 1.085786 0.863441 0.372281 0.069 Uiso 0.848(5) 1 calc R U P A 1
C33 C 1.2277(5) 0.7719(3) 0.34159(14) 0.0426(7) Uani 0.848(5) 1 d D U P A 1
H33A H 1.326473 0.773223 0.322927 0.051 Uiso 0.848(5) 1 calc R U P A 1
H33B H 1.254654 0.744690 0.373783 0.051 Uiso 0.848(5) 1 calc R U P A 1
O3A O 1.080(4) 0.7267(16) 0.3100(12) 0.0431(9) Uani 0.152(5) 1 d D U P A 2
H3A H 1.038018 0.737149 0.282099 0.065 Uiso 0.152(5) 1 calc DR U P A 2
C32A C 1.274(2) 0.8305(16) 0.3475(8) 0.0441(9) Uani 0.152(5) 1 d D U P A 2
H32D H 1.331569 0.837195 0.317215 0.066 Uiso 0.152(5) 1 calc R U P A 2
H32E H 1.325657 0.784351 0.367661 0.066 Uiso 0.152(5) 1 calc R U P A 2
H32F H 1.277902 0.885813 0.365682 0.066 Uiso 0.152(5) 1 calc R U P A 2
C33A C 1.106(2) 0.8065(13) 0.3355(8) 0.0432(8) Uani 0.152(5) 1 d D U P A 2
H33C H 1.049578 0.803357 0.366466 0.052 Uiso 0.152(5) 1 calc R U P A 2
H33D H 1.056677 0.854223 0.315648 0.052 Uiso 0.152(5) 1 calc R U P A 2
Br3 Br 1.24407(4) 0.80199(2) 0.20942(2) 0.02409(9) Uani 0.9566(9) 1 d . . P B 1
Br3A Br 1.1603(10) 0.7910(4) 0.1975(2) 0.02409(9) Uani 0.0434(9) 1 d . . P B 2

loop_
_atom_site_aniso_label
_atom_site_aniso_U_11
_atom_site_aniso_U_22
_atom_site_aniso_U_33
_atom_site_aniso_U_23
_atom_site_aniso_U_13
_atom_site_aniso_U_12
Br1 0.01842(11) 0.02005(12) 0.01815(12) 0.00514(8) 0.00132(8) -0.00026(9)
Br2 0.01843(11) 0.02345(12) 0.01645(11) -0.00191(9) 0.00232(8) -0.00070(9)
Zn1 0.01528(13) 0.01852(13) 0.01165(12) 0.00230(9) 0.00262(9) 0.00101(10)
O1 0.0291(10) 0.0345(11) 0.0270(10) 0.0048(8) -0.0034(8) -0.0054(8)
O2 0.0268(10) 0.0340(11) 0.0279(10) 0.0012(8) 0.0033(8) -0.0086(8)
N1 0.0176(9) 0.0138(9) 0.0126(9) -0.0002(7) 0.0028(7) -0.0001(7)
N2 0.0150(9) 0.0170(9) 0.0153(9) 0.0007(7) 0.0030(7) -0.0011(7)
N3 0.0161(9) 0.0168(9) 0.0155(9) -0.0003(7) 0.0013(7) -0.0004(7)
N4 0.0196(10) 0.0220(10) 0.0145(9) 0.0052(8) 0.0041(7) 0.0021(8)
C1 0.0164(11) 0.0146(10) 0.0143(11) -0.0015(8) 0.0019(8) -0.0011(8)
C2 0.0218(11) 0.0148(11) 0.0154(11) 0.0014(8) 0.0009(9) 0.0020(9)
C3 0.0248(12) 0.0152(11) 0.0125(10) -0.0003(8) 0.0015(9) -0.0023(9)
C4 0.0202(11) 0.0168(11) 0.0154(11) -0.0011(8) 0.0041(9) 0.0012(9)
C5 0.0171(11) 0.0140(10) 0.0133(10) -0.0018(8) 0.0024(8) -0.0006(8)
C6 0.0181(11) 0.0135(10) 0.0141(10) 0.0001(8) 0.0022(8) -0.0018(8)
C7 0.0185(11) 0.0176(11) 0.0196(11) 0.0004(9) -0.0001(9) -0.0020(9)
C8 0.0160(11) 0.0171(11) 0.0266(13) -0.0028(9) 0.0013(9) 0.0010(9)
C9 0.0173(11) 0.0199(11) 0.0241(12) -0.0036(9) 0.0078(9) -0.0035(9)
C10 0.0192(11) 0.0187(11) 0.0166(11) -0.0009(9) 0.0038(9) -0.0030(9)
C11 0.0182(11) 0.0149(11) 0.0142(10) -0.0017(8) 0.0004(8) -0.0023(8)
C12 0.0193(11) 0.0180(11) 0.0152(11) -0.0023(9) 0.0041(9) -0.0005(9)
C13 0.0153(11) 0.0214(12) 0.0248(12) -0.0049(10) 0.0018(9) 0.0013(9)
C14 0.0176(11) 0.0199(12) 0.0220(12) 0.0001(9) -0.0027(9) 0.0017(9)
C15 0.0205(11) 0.0213(12) 0.0153(11) 0.0016(9) 0.0000(9) -0.0016(9)
C16 0.0194(11) 0.0221(12) 0.0134(11) 0.0024(9) 0.0048(8) 0.0019(9)
C17 0.0329(14) 0.0193(12) 0.0170(12) 0.0003(9) 0.0050(10) 0.0025(10)
C18 0.0298(13) 0.0180(12) 0.0219(12) 0.0031(9) 0.0069(10) 0.0041(10)
C19 0.0160(11) 0.0202(11) 0.0164(11) 0.0019(9) 0.0012(8) -0.0018(9)
C20 0.0327(14) 0.0248(13) 0.0143(11) 0.0015(9) 0.0001(10) -0.0067(10)
C21 0.0449(16) 0.0260(14) 0.0182(12) -0.0038(10) 0.0015(11) -0.0081(12)
C22 0.0483(17) 0.0196(13) 0.0243(14) -0.0010(10) -0.0010(12) -0.0072(12)
C23 0.0349(14) 0.0210(12) 0.0176(12) 0.0027(9) 0.0004(10) -0.0033(10)
C24 0.0196(11) 0.0209(12) 0.0158(11) 0.0010(9) 0.0021(9) -0.0015(9)
C25 0.0266(12) 0.0234(12) 0.0140(11) 0.0076(9) 0.0014(9) 0.0026(10)
C26 0.0256(12) 0.0155(11) 0.0163(11) 0.0039(9) 0.0033(9) -0.0001(9)
C27 0.0282(13) 0.0217(12) 0.0145(11) 0.0002(9) 0.0044(9) -0.0004(10)
C28 0.0238(12) 0.0214(12) 0.0212(12) 0.0015(9) 0.0013(10) -0.0008(10)
C29 0.0264(13) 0.0251(13) 0.0212(12) 0.0017(10) 0.0077(10) 0.0007(10)
C30 0.0353(14) 0.0189(12) 0.0155(11) 0.0001(9) 0.0044(10) 0.0004(10)
C31 0.0288(13) 0.0187(12) 0.0173(12) 0.0022(9) -0.0015(9) -0.0012(10)
B1 0.0231(14) 0.0265(14) 0.0225(14) -0.0012(11) 0.0056(11) 0.0008(11)
O4 0.0344(11) 0.0332(11) 0.0287(11) 0.0009(8) 0.0061(8) 0.0059(9)
O5 0.0643(15) 0.0306(11) 0.0307(11) 0.0047(9) -0.0035(10) -0.0071(11)
O3 0.0518(18) 0.0403(13) 0.0367(15) 0.0001(11) 0.0072(12) -0.0056(12)
C32 0.0582(18) 0.0416(15) 0.0381(14) -0.0034(12) 0.0069(13) -0.0051(13)
C33 0.0530(17) 0.0404(13) 0.0347(13) -0.0001(11) 0.0066(12) -0.0062(12)
O3A 0.053(2) 0.0408(16) 0.0357(17) 0.0000(15) 0.0070(15) -0.0062(15)
C32A 0.055(2) 0.0414(17) 0.0363(17) -0.0015(15) 0.0066(16) -0.0057(16)
C33A 0.0537(18) 0.0407(14) 0.0357(14) -0.0007(12) 0.0069(13) -0.0060(13)
Br3 0.03034(19) 0.02127(13) 0.02122(14) -0.00245(10) 0.00722(12) -0.00503(11)
Br3A 0.03034(19) 0.02127(13) 0.02122(14) -0.00245(10) 0.00722(12) -0.00503(11)

loop_
_atom_type_symbol
_atom_type_description
_atom_type_scat_dispersion_real
_atom_type_scat_dispersion_imag
_atom_type_scat_source
C C 0.0033 0.0016 'International Tables Vol C Tables 4.2.6.8 and 6.1.1.4'
H H 0.0000 0.0000 'International Tables Vol C Tables 4.2.6.8 and 6.1.1.4'
N N 0.0061 0.0033 'International Tables Vol C Tables 4.2.6.8 and 6.1.1.4'
O O 0.0106 0.0060 'International Tables Vol C Tables 4.2.6.8 and 6.1.1.4'
Zn Zn 0.2839 1.4301 'International Tables Vol C Tables 4.2.6.8 and 6.1.1.4'
Br Br -0.2901 2.4595 'International Tables Vol C Tables 4.2.6.8 and 6.1.1.4'
B B 0.0013 0.0007 'International Tables Vol C Tables 4.2.6.8 and 6.1.1.4'

loop_
_geom_angle_atom_site_label_1
_geom_angle_atom_site_label_2
_geom_angle_atom_site_label_3
_geom_angle
_geom_angle_site_symmetry_1
_geom_angle_site_symmetry_3
_geom_angle_publ_flag
N1 Zn1 N3 75.31(7) . . ?
N1 Zn1 N2 74.83(7) . . ?
N3 Zn1 N2 149.85(7) . . ?
N1 Zn1 Br1 131.14(5) . . ?
N3 Zn1 Br1 98.94(5) . . ?
N2 Zn1 Br1 97.47(5) . . ?
N1 Zn1 Br2 113.01(5) . . ?
N3 Zn1 Br2 97.34(5) . . ?
N2 Zn1 Br2 98.00(5) . . ?
Br1 Zn1 Br2 115.836(13) . . ?
B1 O1 H1 116(2) . . ?
B1 O2 H2A 110(2) . . ?
C1 N1 C5 121.19(19) . . ?
C1 N1 Zn1 119.67(15) . . ?
C5 N1 Zn1 119.11(15) . . ?
C10 N2 C6 119.0(2) . . ?
C10 N2 Zn1 124.24(16) . . ?
C6 N2 Zn1 116.74(15) . . ?
C15 N3 C11 119.2(2) . . ?
C15 N3 Zn1 124.24(16) . . ?
C11 N3 Zn1 116.48(15) . . ?
C18 N4 C19 121.7(2) . . ?
C18 N4 C25 118.8(2) . . ?
C19 N4 C25 119.5(2) . . ?
N1 C1 C2 121.3(2) . . ?
N1 C1 C6 114.27(19) . . ?
C2 C1 C6 124.4(2) . . ?
C1 C2 C3 118.1(2) . . ?
C1 C2 H2 121.0 . . ?
C3 C2 H2 121.0 . . ?
C2 C3 C4 120.2(2) . . ?
C2 C3 C16 119.0(2) . . ?
C4 C3 C16 120.7(2) . . ?
C5 C4 C3 118.2(2) . . ?
C5 C4 H4 120.9 . . ?
C3 C4 H4 120.9 . . ?
N1 C5 C4 121.0(2) . . ?
N1 C5 C11 114.18(19) . . ?
C4 C5 C11 124.9(2) . . ?
N2 C6 C7 121.8(2) . . ?
N2 C6 C1 114.4(2) . . ?
C7 C6 C1 123.8(2) . . ?
C6 C7 C8 118.6(2) . . ?
C6 C7 H7 120.7 . . ?
C8 C7 H7 120.7 . . ?
C9 C8 C7 119.7(2) . . ?
C9 C8 H8 120.2 . . ?
C7 C8 H8 120.2 . . ?
C8 C9 C10 118.4(2) . . ?
C8 C9 H9 120.8 . . ?
C10 C9 H9 120.8 . . ?
N2 C10 C9 122.5(2) . . ?
N2 C10 H10 118.7 . . ?
C9 C10 H10 118.7 . . ?
N3 C11 C12 121.8(2) . . ?
N3 C11 C5 114.8(2) . . ?
C12 C11 C5 123.4(2) . . ?
C13 C12 C11 118.5(2) . . ?
C13 C12 H12 120.7 . . ?
C11 C12 H12 120.7 . . ?
C14 C13 C12 119.3(2) . . ?
C14 C13 H13 120.3 . . ?
C12 C13 H13 120.3 . . ?
C15 C14 C13 118.6(2) . . ?
C15 C14 H14 120.7 . . ?
C13 C14 H14 120.7 . . ?
N3 C15 C14 122.5(2) . . ?
N3 C15 H15 118.8 . . ?
C14 C15 H15 118.8 . . ?
C17 C16 C24 119.1(2) . . ?
C17 C16 C3 120.1(2) . . ?
C24 C16 C3 120.7(2) . . ?
C16 C17 C18 120.0(2) . . ?
C16 C17 H17 120.0 . . ?
C18 C17 H17 120.0 . . ?
N4 C18 C17 121.5(2) . . ?
N4 C18 H18 119.3 . . ?
C17 C18 H18 119.3 . . ?
N4 C19 C20 121.0(2) . . ?
N4 C19 C24 118.8(2) . . ?
C20 C19 C24 120.2(2) . . ?
C21 C20 C19 119.6(2) . . ?
C21 C20 H20 120.2 . . ?
C19 C20 H20 120.2 . . ?
C20 C21 C22 121.0(2) . . ?
C20 C21 H21 119.5 . . ?
C22 C21 H21 119.5 . . ?
C23 C22 C21 120.1(3) . . ?
C23 C22 H22 119.9 . . ?
C21 C22 H22 119.9 . . ?
C22 C23 C24 120.9(2) . . ?
C22 C23 H23 119.5 . . ?
C24 C23 H23 119.5 . . ?
C23 C24 C19 118.1(2) . . ?
C23 C24 C16 123.0(2) . . ?
C19 C24 C16 118.9(2) . . ?
N4 C25 C26 113.9(2) . . ?
N4 C25 H25A 108.8 . . ?
C26 C25 H25A 108.8 . . ?
N4 C25 H25B 108.8 . . ?
C26 C25 H25B 108.8 . . ?
H25A C25 H25B 107.7 . . ?
C27 C26 C31 119.2(2) . . ?
C27 C26 C25 120.5(2) . . ?
C31 C26 C25 120.0(2) . . ?
C26 C27 C28 121.5(2) . . ?
C26 C27 H27 119.3 . . ?
C28 C27 H27 119.3 . . ?
C27 C28 C29 117.7(2) . . ?
C27 C28 B1 121.0(2) . . ?
C29 C28 B1 121.3(2) . . ?
C30 C29 C28 121.2(2) . . ?
C30 C29 H29 119.4 . . ?
C28 C29 H29 119.4 . . ?
C29 C30 C31 120.2(2) . . ?
C29 C30 H30 119.9 . . ?
C31 C30 H30 119.9 . . ?
C30 C31 C26 120.0(2) . . ?
C30 C31 H31 120.0 . . ?
C26 C31 H31 120.0 . . ?
O1 B1 O2 120.1(3) . . ?
O1 B1 C28 123.5(2) . . ?
O2 B1 C28 116.4(2) . . ?
H4A O4 H4B 112(4) . . ?
H5A O5 H5B 94(4) . . ?
C33 O3 H3 109.5 . . ?
C33 C32 H32A 109.5 . . ?
C33 C32 H32B 109.5 . . ?
H32A C32 H32B 109.5 . . ?
C33 C32 H32C 109.5 . . ?
H32A C32 H32C 109.5 . . ?
H32B C32 H32C 109.5 . . ?
O3 C33 C32 113.2(4) . . ?
O3 C33 H33A 108.9 . . ?
C32 C33 H33A 108.9 . . ?
O3 C33 H33B 108.9 . . ?
C32 C33 H33B 108.9 . . ?
H33A C33 H33B 107.7 . . ?
C33A O3A H3A 109.5 . . ?
C33A C32A H32D 109.5 . . ?
C33A C32A H32E 109.5 . . ?
H32D C32A H32E 109.5 . . ?
C33A C32A H32F 109.5 . . ?
H32D C32A H32F 109.5 . . ?
H32E C32A H32F 109.5 . . ?
O3A C33A C32A 117(2) . . ?
O3A C33A H33C 108.1 . . ?
C32A C33A H33C 108.1 . . ?
O3A C33A H33D 108.1 . . ?
C32A C33A H33D 108.1 . . ?
H33C C33A H33D 107.3 . . ?

loop_
_geom_bond_atom_site_label_1
_geom_bond_atom_site_label_2
_geom_bond_distance
_geom_bond_site_symmetry_2
_geom_bond_publ_flag
Br1 Zn1 2.3986(3) . ?
Br2 Zn1 2.4466(4) . ?
Zn1 N1 2.0991(19) . ?
Zn1 N3 2.1594(19) . ?
Zn1 N2 2.1705(19) . ?
O1 B1 1.352(4) . ?
O1 H1 0.852(10) . ?
O2 B1 1.363(3) . ?
O2 H2A 0.846(10) . ?
N1 C1 1.337(3) . ?
N1 C5 1.342(3) . ?
N2 C10 1.335(3) . ?
N2 C6 1.347(3) . ?
N3 C15 1.333(3) . ?
N3 C11 1.346(3) . ?
N4 C18 1.324(3) . ?
N4 C19 1.384(3) . ?
N4 C25 1.493(3) . ?
C1 C2 1.390(3) . ?
C1 C6 1.489(3) . ?
C2 C3 1.395(3) . ?
C2 H2 0.9500 . ?
C3 C4 1.395(3) . ?
C3 C16 1.491(3) . ?
C4 C5 1.392(3) . ?
C4 H4 0.9500 . ?
C5 C11 1.488(3) . ?
C6 C7 1.388(3) . ?
C7 C8 1.390(3) . ?
C7 H7 0.9500 . ?
C8 C9 1.376(4) . ?
C8 H8 0.9500 . ?
C9 C10 1.391(3) . ?
C9 H9 0.9500 . ?
C10 H10 0.9500 . ?
C11 C12 1.392(3) . ?
C12 C13 1.388(3) . ?
C12 H12 0.9500 . ?
C13 C14 1.387(3) . ?
C13 H13 0.9500 . ?
C14 C15 1.383(3) . ?
C14 H14 0.9500 . ?
C15 H15 0.9500 . ?
C16 C17 1.376(3) . ?
C16 C24 1.424(3) . ?
C17 C18 1.399(3) . ?
C17 H17 0.9500 . ?
C18 H18 0.9500 . ?
C19 C20 1.400(3) . ?
C19 C24 1.423(3) . ?
C20 C21 1.367(4) . ?
C20 H20 0.9500 . ?
C21 C22 1.405(4) . ?
C21 H21 0.9500 . ?
C22 C23 1.361(4) . ?
C22 H22 0.9500 . ?
C23 C24 1.413(3) . ?
C23 H23 0.9500 . ?
C25 C26 1.508(3) . ?
C25 H25A 0.9900 . ?
C25 H25B 0.9900 . ?
C26 C27 1.384(3) . ?
C26 C31 1.397(3) . ?
C27 C28 1.400(3) . ?
C27 H27 0.9500 . ?
C28 C29 1.401(4) . ?
C28 B1 1.574(4) . ?
C29 C30 1.372(4) . ?
C29 H29 0.9500 . ?
C30 C31 1.388(4) . ?
C30 H30 0.9500 . ?
C31 H31 0.9500 . ?
O4 H4A 0.846(10) . ?
O4 H4B 0.850(10) . ?
O5 H5A 0.862(10) . ?
O5 H5B 0.853(10) . ?
O3 C33 1.425(5) . ?
O3 H3 0.8400 . ?
C32 C33 1.489(5) . ?
C32 H32A 0.9800 . ?
C32 H32B 0.9800 . ?
C32 H32C 0.9800 . ?
C33 H33A 0.9900 . ?
C33 H33B 0.9900 . ?
O3A C33A 1.416(18) . ?
O3A H3A 0.8400 . ?
C32A C33A 1.473(17) . ?
C32A H32D 0.9800 . ?
C32A H32E 0.9800 . ?
C32A H32F 0.9800 . ?
C33A H33C 0.9900 . ?
C33A H33D 0.9900 . ?
Br3A H2A 1.674(13) . ?

loop_
_geom_hbond_atom_site_label_D
_geom_hbond_atom_site_label_H
_geom_hbond_atom_site_label_A
_geom_hbond_distance_DH
_geom_hbond_distance_HA
_geom_hbond_distance_DA
_geom_hbond_angle_DHA
_geom_hbond_site_symmetry_A
_geom_hbond_publ_flag
O1 H1 O5 0.852(10) 1.897(18) 2.697(3) 156(3) . yes
O2 H2A Br3^a 0.846(10) 2.392(11) 3.2348(19) 173(3) . yes
O4 H4A Br2 0.846(10) 2.542(12) 3.378(2) 170(3) 3_666 yes
O4 H4B O3^a 0.850(10) 1.908(12) 2.756(6) 175(4) . yes
O4 H4B O3A^b 0.850(10) 1.92(3) 2.77(3) 175(4) . yes
O5 H5A O4 0.862(10) 1.948(18) 2.773(3) 160(4) . yes
O5 H5B Br3^a 0.853(10) 2.468(11) 3.319(2) 176(4) 2_745 yes
O3^a H3^a Br3^a 0.84 2.65 3.404(6) 150.6 . yes

loop_
_geom_torsion_atom_site_label_1
_geom_torsion_atom_site_label_2
_geom_torsion_atom_site_label_3
_geom_torsion_atom_site_label_4
_geom_torsion
_geom_torsion_site_symmetry_1
_geom_torsion_site_symmetry_2
_geom_torsion_site_symmetry_3
_geom_torsion_site_symmetry_4
_geom_torsion_publ_flag
C5 N1 C1 C2 -0.6(3) . . . . ?
Zn1 N1 C1 C2 177.48(17) . . . . ?
C5 N1 C1 C6 179.04(19) . . . . ?
Zn1 N1 C1 C6 -2.9(3) . . . . ?
N1 C1 C2 C3 1.4(3) . . . . ?
C6 C1 C2 C3 -178.2(2) . . . . ?
C1 C2 C3 C4 -1.0(3) . . . . ?
C1 C2 C3 C16 177.6(2) . . . . ?
C2 C3 C4 C5 -0.2(3) . . . . ?
C16 C3 C4 C5 -178.7(2) . . . . ?
C1 N1 C5 C4 -0.7(3) . . . . ?
Zn1 N1 C5 C4 -178.78(17) . . . . ?
C1 N1 C5 C11 -179.87(19) . . . . ?
Zn1 N1 C5 C11 2.1(3) . . . . ?
C3 C4 C5 N1 1.1(3) . . . . ?
C3 C4 C5 C11 -179.9(2) . . . . ?
C10 N2 C6 C7 0.6(3) . . . . ?
Zn1 N2 C6 C7 -177.84(17) . . . . ?
C10 N2 C6 C1 -179.1(2) . . . . ?
Zn1 N2 C6 C1 2.4(2) . . . . ?
N1 C1 C6 N2 0.2(3) . . . . ?
C2 C1 C6 N2 179.8(2) . . . . ?
N1 C1 C6 C7 -179.5(2) . . . . ?
C2 C1 C6 C7 0.1(4) . . . . ?
N2 C6 C7 C8 0.2(3) . . . . ?
C1 C6 C7 C8 180.0(2) . . . . ?
C6 C7 C8 C9 -0.7(3) . . . . ?
C7 C8 C9 C10 0.4(3) . . . . ?
C6 N2 C10 C9 -1.0(3) . . . . ?
Zn1 N2 C10 C9 177.32(17) . . . . ?
C8 C9 C10 N2 0.5(4) . . . . ?
C15 N3 C11 C12 -1.0(3) . . . . ?
Zn1 N3 C11 C12 175.86(17) . . . . ?
C15 N3 C11 C5 179.6(2) . . . . ?
Zn1 N3 C11 C5 -3.5(2) . . . . ?
N1 C5 C11 N3 1.0(3) . . . . ?
C4 C5 C11 N3 -178.1(2) . . . . ?
N1 C5 C11 C12 -178.4(2) . . . . ?
C4 C5 C11 C12 2.5(4) . . . . ?
N3 C11 C12 C13 -0.3(3) . . . . ?
C5 C11 C12 C13 179.0(2) . . . . ?
C11 C12 C13 C14 1.4(3) . . . . ?
C12 C13 C14 C15 -1.2(4) . . . . ?
C11 N3 C15 C14 1.1(3) . . . . ?
Zn1 N3 C15 C14 -175.41(18) . . . . ?
C13 C14 C15 N3 0.0(4) . . . . ?
C2 C3 C16 C17 62.8(3) . . . . ?
C4 C3 C16 C17 -118.7(3) . . . . ?
C2 C3 C16 C24 -114.6(3) . . . . ?
C4 C3 C16 C24 64.0(3) . . . . ?
C24 C16 C17 C18 0.8(4) . . . . ?
C3 C16 C17 C18 -176.6(2) . . . . ?
C19 N4 C18 C17 1.1(4) . . . . ?
C25 N4 C18 C17 178.5(2) . . . . ?
C16 C17 C18 N4 -1.8(4) . . . . ?
C18 N4 C19 C20 178.7(2) . . . . ?
C25 N4 C19 C20 1.4(3) . . . . ?
C18 N4 C19 C24 0.6(3) . . . . ?
C25 N4 C19 C24 -176.8(2) . . . . ?
N4 C19 C20 C21 -176.9(2) . . . . ?
C24 C19 C20 C21 1.3(4) . . . . ?
C19 C20 C21 C22 -0.1(4) . . . . ?
C20 C21 C22 C23 -0.7(5) . . . . ?
C21 C22 C23 C24 0.1(4) . . . . ?
C22 C23 C24 C19 1.1(4) . . . . ?
C22 C23 C24 C16 178.9(3) . . . . ?
N4 C19 C24 C23 176.4(2) . . . . ?
C20 C19 C24 C23 -1.8(4) . . . . ?
N4 C19 C24 C16 -1.6(3) . . . . ?
C20 C19 C24 C16 -179.7(2) . . . . ?
C17 C16 C24 C23 -177.0(2) . . . . ?
C3 C16 C24 C23 0.4(4) . . . . ?
C17 C16 C24 C19 0.9(3) . . . . ?
C3 C16 C24 C19 178.3(2) . . . . ?
C18 N4 C25 C26 107.2(3) . . . . ?
C19 N4 C25 C26 -75.4(3) . . . . ?
N4 C25 C26 C27 -51.7(3) . . . . ?
N4 C25 C26 C31 134.4(2) . . . . ?
C31 C26 C27 C28 3.8(4) . . . . ?
C25 C26 C27 C28 -170.2(2) . . . . ?
C26 C27 C28 C29 -1.4(4) . . . . ?
C26 C27 C28 B1 176.4(2) . . . . ?
C27 C28 C29 C30 -2.3(4) . . . . ?
B1 C28 C29 C30 179.9(2) . . . . ?
C28 C29 C30 C31 3.6(4) . . . . ?
C29 C30 C31 C26 -1.1(4) . . . . ?
C27 C26 C31 C30 -2.5(4) . . . . ?
C25 C26 C31 C30 171.5(2) . . . . ?
C27 C28 B1 O1 45.2(4) . . . . ?
C29 C28 B1 O1 -137.1(3) . . . . ?
C27 C28 B1 O2 -133.7(3) . . . . ?
C29 C28 B1 O2 44.0(4) . . . . ?
